data_7212872
loop_
_publ_author_name
'Braga, Dario'
'Dichiarante, Elena'
'Palladino, Giuseppe'
'Grepioni, Fabrizia'
'Chierotti, Michele R.'
'Gobetto, Roberto'
'Pellegrino, Luca'

_publ_section_title
;
 Remarkable reversal of melting point alternation by co-crystallization
;
_journal_issue 11
_journal_name_full CrystEngComm
_journal_page_first 3534
_journal_paper_doi 10.1039/c0ce00253d
_journal_volume 12
_journal_year 2010
_chemical_formula_sum 'C16 H18 N2 O4'
_chemical_formula_weight 302.32
_chemical_name_systematic
;
?
;
_space_group_IT_number 15
_symmetry_cell_setting monoclinic
_symmetry_space_group_name_Hall '-C 2yc'
_symmetry_space_group_name_H-M 'C 1 2/c 1'
_atom_sites_solution_hydrogens geom
_atom_sites_solution_primary direct
_atom_sites_solution_secondary difmap
_audit_creation_method SHELXL-97
_cell_angle_alpha 90.00
_cell_angle_beta 119.752(6)
_cell_angle_gamma 90.00
_cell_formula_units_Z 4
_cell_length_a 21.121(2)
_cell_length_b 4.9224(3)
_cell_length_c 16.6380(10)
_cell_measurement_temperature 293(2)
_cell_volume 1501.8(2)
_computing_structure_refinement 'SHELXL-97 (Sheldrick, 1997)'
_computing_structure_solution 'SHELXS-97 (Sheldrick, 1990)'
_diffrn_ambient_temperature 293(2)
_diffrn_measured_fraction_theta_full 0.998
_diffrn_measured_fraction_theta_max 0.864
_diffrn_radiation_monochromator graphite
_diffrn_radiation_source 'fine-focus sealed tube'
_diffrn_radiation_type MoK\a
_diffrn_radiation_wavelength 0.71073
_diffrn_reflns_av_R_equivalents 0.0185
_diffrn_reflns_av_sigmaI/netI 0.0367
_diffrn_reflns_limit_h_max 26
_diffrn_reflns_limit_h_min -27
_diffrn_reflns_limit_k_max 6
_diffrn_reflns_limit_k_min -5
_diffrn_reflns_limit_l_max 21
_diffrn_reflns_limit_l_min -12
_diffrn_reflns_number 3714
_diffrn_reflns_theta_full 25.00
_diffrn_reflns_theta_max 28.98
_diffrn_reflns_theta_min 2.82
_exptl_absorpt_coefficient_mu 0.097
_exptl_absorpt_correction_type none
_exptl_crystal_colour colourless
_exptl_crystal_density_diffrn 1.337
_exptl_crystal_density_method 'not measured'
_exptl_crystal_description prism
_exptl_crystal_F_000 640
_exptl_crystal_size_max 0.22
_exptl_crystal_size_mid 0.18
_exptl_crystal_size_min 0.15
_refine_diff_density_max 0.192
_refine_diff_density_min -0.219
_refine_diff_density_rms 0.040
_refine_ls_extinction_method none
_refine_ls_goodness_of_fit_ref 0.954
_refine_ls_hydrogen_treatment mixed
_refine_ls_matrix_type full
_refine_ls_number_parameters 104
_refine_ls_number_reflns 1728
_refine_ls_number_restraints 0
_refine_ls_restrained_S_all 0.954
_refine_ls_R_factor_all 0.0733
_refine_ls_R_factor_gt 0.0427
_refine_ls_shift/su_max 0.000
_refine_ls_shift/su_mean 0.000
_refine_ls_structure_factor_coef Fsqd
_refine_ls_weighting_details 'calc w=1/[\s^2^(Fo^2^)+(0.0655P)^2^+0.0000P] where P=(Fo^2^+2Fc^2^)/3'
_refine_ls_weighting_scheme calc
_refine_ls_wR_factor_gt 0.1047
_refine_ls_wR_factor_ref 0.1136
_reflns_number_gt 1127
_reflns_number_total 1728
_reflns_threshold_expression >2sigma(I)
_cod_data_source_file c0ce00253d.txt
_cod_data_source_block 1.C4
_cod_depositor_comments
;
The following automatic conversions were performed:

'_symmetry_cell_setting' value 'Monoclinic' changed to 'monoclinic'
according to /home/saulius/struct/CIF-dictionaries/cif_core.dic
dictionary named 'cif_core.dic' version 2.4.2 from 2011-04-26.

Automatic conversion script
Id: cif_fix_values 1891 2012-01-12 08:04:46Z andrius 
;
_cod_original_cell_volume 1501.77(19)
_cod_original_sg_symbol_H-M C2/c
_cod_database_code 7212872

loop_
_symmetry_equiv_pos_as_xyz
'x, y, z'
'-x, y, -z+1/2'
'x+1/2, y+1/2, z'
'-x+1/2, y+1/2, -z+1/2'
'-x, -y, -z'
'x, -y, z-1/2'
'-x+1/2, -y+1/2, -z'
'x+1/2, -y+1/2, z-1/2'

loop_
_atom_site_label
_atom_site_type_symbol
_atom_site_fract_x
_atom_site_fract_y
_atom_site_fract_z
_atom_site_U_iso_or_equiv
_atom_site_adp_type
_atom_site_occupancy
_atom_site_symmetry_multiplicity
_atom_site_calc_flag
_atom_site_refinement_flags
N1 N 0.14442(7) 0.4565(3) 0.25076(8) 0.0361(3) Uani 1 1 d .
C1 C 0.21332(8) -0.2046(3) 0.49206(10) 0.0384(4) Uani 1 1 d .
H1A H 0.2190 -0.1435 0.5507 0.046 Uiso 1 1 calc R
H1B H 0.1811 -0.3608 0.4725 0.046 Uiso 1 1 calc R
C2 C 0.07166(8) 0.8546(3) 0.11676(9) 0.0331(4) Uani 1 1 d .
C3 C 0.17696(8) 0.0181(3) 0.42201(9) 0.0337(4) Uani 1 1 d .
O1 O 0.21082(6) 0.0857(2) 0.37718(8) 0.0477(3) Uani 1 1 d .
H1 H 0.1840(12) 0.217(5) 0.3307(15) 0.100(8) Uiso 1 1 d .
O2 O 0.12096(6) 0.1226(2) 0.40851(8) 0.0532(4) Uani 1 1 d .
C4 C 0.13297(8) 0.7270(3) 0.12559(10) 0.0389(4) Uani 1 1 d .
H4 H 0.1509 0.7723 0.0863 0.047 Uiso 1 1 calc R
C5 C 0.16749(8) 0.5318(3) 0.19300(10) 0.0388(4) Uani 1 1 d .
H5 H 0.2089 0.4488 0.1983 0.047 Uiso 1 1 calc R
C6 C 0.04785(8) 0.7758(3) 0.17695(10) 0.0420(4) Uani 1 1 d .
H6 H 0.0068 0.8564 0.1737 0.050 Uiso 1 1 calc R
C7 C 0.03087(8) 1.0635(3) 0.04314(9) 0.0396(4) Uani 1 1 d .
H7A H 0.0642 1.1530 0.0275 0.047 Uiso 1 1 calc R
H7B H 0.0113 1.2001 0.0669 0.047 Uiso 1 1 calc R
C8 C 0.08511(9) 0.5775(3) 0.24178(10) 0.0418(4) Uani 1 1 d .
H8 H 0.0679 0.5258 0.2812 0.050 Uiso 1 1 calc R

loop_
_atom_site_aniso_label
_atom_site_aniso_U_11
_atom_site_aniso_U_22
_atom_site_aniso_U_33
_atom_site_aniso_U_23
_atom_site_aniso_U_13
_atom_site_aniso_U_12
N1 0.0348(7) 0.0387(7) 0.0312(6) 0.0091(6) 0.0137(6) 0.0042(6)
C1 0.0406(9) 0.0391(9) 0.0400(8) 0.0130(7) 0.0234(7) 0.0082(7)
C2 0.0331(8) 0.0300(8) 0.0266(7) 0.0027(6) 0.0077(6) -0.0019(6)
C3 0.0335(8) 0.0338(8) 0.0329(8) 0.0045(7) 0.0157(7) 0.0020(7)
O1 0.0429(7) 0.0563(8) 0.0508(7) 0.0295(6) 0.0284(6) 0.0179(6)
O2 0.0486(7) 0.0610(8) 0.0586(7) 0.0227(6) 0.0332(6) 0.0229(6)
C4 0.0393(9) 0.0424(9) 0.0368(8) 0.0083(7) 0.0203(7) -0.0005(7)
C5 0.0341(9) 0.0401(9) 0.0425(8) 0.0096(7) 0.0193(7) 0.0071(7)
C6 0.0374(9) 0.0491(10) 0.0391(8) 0.0091(8) 0.0186(7) 0.0115(7)
C7 0.0416(9) 0.0327(9) 0.0325(8) 0.0075(7) 0.0094(7) 0.0009(7)
C8 0.0430(9) 0.0518(11) 0.0364(8) 0.0125(7) 0.0241(7) 0.0085(8)

loop_
_atom_type_symbol
_atom_type_description
_atom_type_scat_dispersion_real
_atom_type_scat_dispersion_imag
_atom_type_scat_source
C C 0.0033 0.0016 'International Tables Vol C Tables 4.2.6.8 and 6.1.1.4'
H H 0.0000 0.0000 'International Tables Vol C Tables 4.2.6.8 and 6.1.1.4'
N N 0.0061 0.0033 'International Tables Vol C Tables 4.2.6.8 and 6.1.1.4'
O O 0.0106 0.0060 'International Tables Vol C Tables 4.2.6.8 and 6.1.1.4'

loop_
_geom_angle_atom_site_label_1
_geom_angle_atom_site_label_2
_geom_angle_atom_site_label_3
_geom_angle
_geom_angle_site_symmetry_1
_geom_angle_site_symmetry_3
C8 N1 C5 117.29(13) . .
C1 C1 C3 115.97(15) 7_546 .
C1 C1 H1A 108.3 7_546 .
C3 C1 H1A 108.3 . .
C1 C1 H1B 108.3 7_546 .
C3 C1 H1B 108.3 . .
H1A C1 H1B 107.4 . .
C4 C2 C6 117.08(13) . .
C4 C2 C7 121.81(13) . .
C6 C2 C7 121.08(14) . .
O2 C3 O1 123.34(13) . .
O2 C3 C1 122.18(13) . .
O1 C3 C1 114.47(12) . .
C3 O1 H1 111.3(12) . .
C5 C4 C2 119.56(13) . .
C5 C4 H4 120.2 . .
C2 C4 H4 120.2 . .
N1 C5 C4 123.18(14) . .
N1 C5 H5 118.4 . .
C4 C5 H5 118.4 . .
C8 C6 C2 119.70(14) . .
C8 C6 H6 120.1 . .
C2 C6 H6 120.1 . .
C2 C7 C7 111.46(15) . 5_575
C2 C7 H7A 109.3 . .
C7 C7 H7A 109.3 5_575 .
C2 C7 H7B 109.3 . .
C7 C7 H7B 109.3 5_575 .
H7A C7 H7B 108.0 . .
N1 C8 C6 123.19(14) . .
N1 C8 H8 118.4 . .
C6 C8 H8 118.4 . .

loop_
_geom_bond_atom_site_label_1
_geom_bond_atom_site_label_2
_geom_bond_distance
_geom_bond_site_symmetry_2
N1 C8 1.3270(19) .
N1 C5 1.3278(17) .
C1 C1 1.505(3) 7_546
C1 C3 1.504(2) .
C1 H1A 0.9700 .
C1 H1B 0.9700 .
C2 C4 1.380(2) .
C2 C6 1.3807(19) .
C2 C7 1.5011(19) .
C3 O2 1.2043(16) .
C3 O1 1.3069(16) .
O1 H1 0.95(2) .
C4 C5 1.379(2) .
C4 H4 0.9300 .
C5 H5 0.9300 .
C6 C8 1.376(2) .
C6 H6 0.9300 .
C7 C7 1.515(3) 5_575
C7 H7A 0.9700 .
C7 H7B 0.9700 .
C8 H8 0.9300 .
